data_7012197
loop_
_publ_author_name
'Keira M. Stobie'
'Z\"oe R. Bell'
'Thomas W. Munhoven'
'John P. Maher'
'Jon A. McCleverty'
'Michael D. Ward'
'Eric J. L. McInnes'
'Federico Totti'
'Dante Gatteschi'

_publ_section_title
;
 Mono- and di-nuclear tris(pyrazolyl)borato-oxo-tungsten(V) complexes
 with phenolate ligands: syntheses and structures, and magnetic,
 electrochemical and UV/Vis/NIR spectroscopic properties
;
_journal_issue 1
_journal_name_full 'Dalton Trans.'
_journal_page_first 36
_journal_page_last 45
_journal_paper_doi 10.1039/b208397c
_journal_year 2003
_chemical_formula_sum 'C15 H22 B Cl2 N6 O W'
_chemical_formula_weight 567.95
_space_group_IT_number 11
_symmetry_cell_setting monoclinic
_symmetry_space_group_name_Hall '-P 2yb'
_symmetry_space_group_name_H-M 'P 1 21/m 1'
_atom_sites_solution_hydrogens geom
_atom_sites_solution_primary direct
_atom_sites_solution_secondary difmap
_audit_creation_method SHELXL-97
_cell_angle_alpha 90.00(2)
_cell_angle_beta 100.19(2)
_cell_angle_gamma 90.000(18)
_cell_formula_units_Z 2
_cell_length_a 8.008(2)
_cell_length_b 13.970(4)
_cell_length_c 8.963(2)
_cell_measurement_temperature 173(2)
_cell_volume 986.9(4)
_computing_structure_refinement 'SHELXL-97 (Sheldrick, 1997)'
_computing_structure_solution 'SHELXS-97 (Sheldrick, 1997)'
_diffrn_ambient_temperature 173(2)
_diffrn_measured_fraction_theta_full 0.997
_diffrn_measured_fraction_theta_max 0.997
_diffrn_measurement_device_type 'Siemens SMART Area Detector'
_diffrn_measurement_method '\w rotation with narrow frames (0.3 degrees)'
_diffrn_radiation_monochromator graphite
_diffrn_radiation_source 'fine-focus sealed tube'
_diffrn_radiation_type MoK\a
_diffrn_radiation_wavelength 0.71073
_diffrn_reflns_av_R_equivalents 0.0317
_diffrn_reflns_av_sigmaI/netI 0.0421
_diffrn_reflns_limit_h_max 10
_diffrn_reflns_limit_h_min -9
_diffrn_reflns_limit_k_max 13
_diffrn_reflns_limit_k_min -18
_diffrn_reflns_limit_l_max 9
_diffrn_reflns_limit_l_min -11
_diffrn_reflns_number 6421
_diffrn_reflns_theta_full 27.52
_diffrn_reflns_theta_max 27.52
_diffrn_reflns_theta_min 2.31
_exptl_absorpt_coefficient_mu 6.140
_exptl_absorpt_correction_T_max 0.70
_exptl_absorpt_correction_T_min 0.05
_exptl_absorpt_correction_type 'Empirical, pseudo-azimuthal scan (SADABS)'
_exptl_crystal_colour blue
_exptl_crystal_density_diffrn 1.911
_exptl_crystal_density_method 'not measured'
_exptl_crystal_description plate
_exptl_crystal_F_000 550
_exptl_crystal_size_max 0.5
_exptl_crystal_size_mid 0.35
_exptl_crystal_size_min 0.05
_refine_diff_density_max 2.899
_refine_diff_density_min -3.269
_refine_diff_density_rms 0.193
_refine_ls_extinction_method none
_refine_ls_goodness_of_fit_ref 1.116
_refine_ls_hydrogen_treatment mixed
_refine_ls_matrix_type full
_refine_ls_number_parameters 135
_refine_ls_number_reflns 2358
_refine_ls_number_restraints 0
_refine_ls_restrained_S_all 1.116
_refine_ls_R_factor_all 0.0712
_refine_ls_R_factor_gt 0.0555
_refine_ls_shift/su_max 0.001
_refine_ls_shift/su_mean 0.000
_refine_ls_structure_factor_coef Fsqd
_refine_ls_weighting_details 'calc w=1/[\s^2^(Fo^2^)+(0.0354P)^2^+9.8856P] where P=(Fo^2^+2Fc^2^)/3'
_refine_ls_weighting_scheme calc
_refine_ls_wR_factor_gt 0.1181
_refine_ls_wR_factor_ref 0.1250
_reflns_number_gt 1915
_reflns_number_total 2358
_reflns_threshold_expression >2sigma(I)
_cod_data_source_file b208397c.txt
_cod_data_source_block WtpOCl2
_cod_original_sg_symbol_H-M P2(1)/m
_cod_database_code 7012197

loop_
_symmetry_equiv_pos_as_xyz
'x, y, z'
'-x, y+1/2, -z'
'-x, -y, -z'
'x, -y-1/2, z'

loop_
_atom_site_label
_atom_site_type_symbol
_atom_site_fract_x
_atom_site_fract_y
_atom_site_fract_z
_atom_site_U_iso_or_equiv
_atom_site_adp_type
_atom_site_occupancy
_atom_site_symmetry_multiplicity
_atom_site_calc_flag
_atom_site_refinement_flags
_atom_site_disorder_assembly
_atom_site_disorder_group
W1 W 0.05892(7) 0.2500 0.30264(5) 0.04421(19) Uani 1 2 d S . .
N11 N 0.1699(7) 0.1470(5) 0.1630(6) 0.0296(13) Uani 1 1 d . A .
N12 N 0.1562(7) 0.1602(4) 0.0085(6) 0.0266(12) Uani 1 1 d . . .
N21 N -0.1491(9) 0.2500 0.1075(10) 0.040(2) Uani 1 2 d S A .
N22 N -0.1184(10) 0.2500 -0.0391(9) 0.0291(18) Uani 1 2 d S . .
C13 C 0.2263(9) 0.0853(6) -0.0523(9) 0.0336(17) Uani 1 1 d . A .
C14 C 0.2865(10) 0.0225(6) 0.0645(10) 0.0401(19) Uani 1 1 d . . .
H14A H 0.3421 -0.0367 0.0553 0.048 Uiso 1 1 calc R A .
C15 C 0.2511(10) 0.0614(6) 0.1955(9) 0.0365(18) Uani 1 1 d . A .
C16 C 0.2946(13) 0.0235(8) 0.3535(11) 0.059(3) Uani 1 1 d . . .
H16A H 0.3576 0.0722 0.4193 0.089 Uiso 1 1 calc R A .
H16B H 0.3646 -0.0341 0.3541 0.089 Uiso 1 1 calc R . .
H16C H 0.1901 0.0074 0.3907 0.089 Uiso 1 1 calc R . .
C17 C 0.2304(12) 0.0771(7) -0.2171(9) 0.051(2) Uani 1 1 d . . .
H17A H 0.1148 0.0826 -0.2748 0.076 Uiso 1 1 calc R A .
H17B H 0.2782 0.0150 -0.2378 0.076 Uiso 1 1 calc R . .
H17C H 0.3008 0.1285 -0.2474 0.076 Uiso 1 1 calc R . .
C23 C -0.2646(13) 0.2500 -0.1379(13) 0.034(2) Uani 1 2 d S A .
C24 C -0.3960(13) 0.2500 -0.0566(14) 0.041(3) Uani 1 2 d S . .
H24A H -0.5143 0.2500 -0.0957 0.049 Uiso 1 2 calc SR A .
C25 C -0.3172(14) 0.2500 0.0962(13) 0.034(2) Uani 1 2 d S A .
C26 C -0.4076(15) 0.2500 0.2306(15) 0.049(3) Uani 1 2 d S . .
H26A H -0.3494 0.2936 0.3085 0.074 Uiso 0.50 1 calc PR A .
H26B H -0.4069 0.1851 0.2723 0.074 Uiso 0.50 1 calc PR . .
H26C H -0.5250 0.2712 0.1981 0.074 Uiso 0.50 1 calc PR . .
C27 C -0.2726(17) 0.2500 -0.3057(14) 0.050(3) Uani 1 2 d S . .
H27A H -0.3902 0.2596 -0.3564 0.075 Uiso 0.50 1 calc PR A .
H27B H -0.2312 0.1885 -0.3372 0.075 Uiso 0.50 1 calc PR . .
H27C H -0.2017 0.3019 -0.3336 0.075 Uiso 0.50 1 calc PR . .
B1 B 0.0661(15) 0.2500 -0.0667(13) 0.030(2) Uani 1 2 d S . .
H1 H 0.067(14) 0.2500 -0.183(13) 0.036 Uiso 1 2 d S . .
Cl1 Cl 0.2949(5) 0.2500 0.4756(5) 0.0646(10) Uiso 1 2 d S A .
Cl2 Cl -0.0605(9) 0.1307(6) 0.4141(9) 0.032(2) Uiso 0.50 1 d P A 1
O1 O -0.066(3) 0.1394(16) 0.396(2) 0.039(7) Uiso 0.50 1 d P A 2

loop_
_atom_site_aniso_label
_atom_site_aniso_U_11
_atom_site_aniso_U_22
_atom_site_aniso_U_33
_atom_site_aniso_U_23
_atom_site_aniso_U_13
_atom_site_aniso_U_12
W1 0.0493(3) 0.0621(4) 0.0239(2) 0.000 0.01397(19) 0.000
N11 0.027(3) 0.040(4) 0.023(3) 0.003(3) 0.008(2) 0.002(3)
N12 0.026(3) 0.031(3) 0.023(3) 0.000(2) 0.006(2) 0.000(2)
N21 0.003(3) 0.079(8) 0.035(5) 0.000 -0.003(3) 0.000
N22 0.027(4) 0.034(5) 0.025(4) 0.000 0.001(3) 0.000
C13 0.032(4) 0.030(4) 0.039(4) -0.008(3) 0.007(3) 0.001(3)
C14 0.041(4) 0.031(4) 0.049(5) 0.000(4) 0.009(4) 0.012(4)
C15 0.033(4) 0.035(4) 0.042(4) 0.008(4) 0.008(3) 0.012(3)
C16 0.066(6) 0.061(7) 0.053(6) 0.027(5) 0.016(5) 0.028(5)
C17 0.061(6) 0.057(6) 0.035(4) -0.018(4) 0.009(4) 0.011(5)
C23 0.029(5) 0.027(6) 0.042(6) 0.000 -0.006(4) 0.000
C24 0.017(5) 0.058(8) 0.046(7) 0.000 0.000(4) 0.000
C25 0.037(6) 0.028(6) 0.035(6) 0.000 -0.002(5) 0.000
C26 0.028(6) 0.073(10) 0.048(7) 0.000 0.012(5) 0.000
C27 0.044(7) 0.063(9) 0.039(7) 0.000 -0.006(5) 0.000
B1 0.027(6) 0.042(7) 0.021(5) 0.000 0.005(4) 0.000

loop_
_atom_type_symbol
_atom_type_description
_atom_type_scat_dispersion_real
_atom_type_scat_dispersion_imag
_atom_type_scat_source
C C 0.0033 0.0016 'International Tables Vol C Tables 4.2.6.8 and 6.1.1.4'
H H 0.0000 0.0000 'International Tables Vol C Tables 4.2.6.8 and 6.1.1.4'
B B 0.0013 0.0007 'International Tables Vol C Tables 4.2.6.8 and 6.1.1.4'
N N 0.0061 0.0033 'International Tables Vol C Tables 4.2.6.8 and 6.1.1.4'
O O 0.0106 0.0060 'International Tables Vol C Tables 4.2.6.8 and 6.1.1.4'
Cl Cl 0.1484 0.1585 'International Tables Vol C Tables 4.2.6.8 and 6.1.1.4'
W W -0.8490 6.8722 'International Tables Vol C Tables 4.2.6.8 and 6.1.1.4'

loop_
_geom_angle_atom_site_label_1
_geom_angle_atom_site_label_2
_geom_angle_atom_site_label_3
_geom_angle
_geom_angle_site_symmetry_1
_geom_angle_site_symmetry_3
_geom_angle_publ_flag
O1 W1 O1 95.0(13) 4_565 . ?
O1 W1 N21 88.3(6) 4_565 . ?
O1 W1 N21 88.3(6) . . ?
O1 W1 N11 169.0(6) 4_565 . ?
O1 W1 N11 90.9(7) . . ?
N21 W1 N11 82.7(2) . . ?
O1 W1 N11 90.9(7) 4_565 4_565 ?
O1 W1 N11 169.0(6) . 4_565 ?
N21 W1 N11 82.7(2) . 4_565 ?
N11 W1 N11 81.9(3) . 4_565 ?
O1 W1 Cl1 97.4(6) 4_565 . ?
O1 W1 Cl1 97.4(6) . . ?
N21 W1 Cl1 171.6(2) . . ?
N11 W1 Cl1 91.02(17) . . ?
N11 W1 Cl1 91.02(17) 4_565 . ?
O1 W1 Cl2 95.6(5) 4_565 . ?
O1 W1 Cl2 3.6(7) . . ?
N21 W1 Cl2 91.8(2) . . ?
N11 W1 Cl2 90.8(3) . . ?
N11 W1 Cl2 171.3(2) 4_565 . ?
Cl1 W1 Cl2 93.8(2) . . ?
O1 W1 Cl2 3.6(7) 4_565 4_565 ?
O1 W1 Cl2 95.6(5) . 4_565 ?
N21 W1 Cl2 91.8(2) . 4_565 ?
N11 W1 Cl2 171.3(2) . 4_565 ?
N11 W1 Cl2 90.8(3) 4_565 4_565 ?
Cl1 W1 Cl2 93.8(2) . 4_565 ?
Cl2 W1 Cl2 96.0(4) . 4_565 ?
C15 N11 N12 106.3(6) . . ?
C15 N11 W1 132.6(5) . . ?
N12 N11 W1 121.1(5) . . ?
C13 N12 N11 109.7(6) . . ?
C13 N12 B1 130.6(7) . . ?
N11 N12 B1 119.6(6) . . ?
C25 N21 N22 106.0(8) . . ?
C25 N21 W1 132.5(8) . . ?
N22 N21 W1 121.5(6) . . ?
C23 N22 N21 110.4(9) . . ?
C23 N22 B1 130.3(9) . . ?
N21 N22 B1 119.4(8) . . ?
N12 C13 C14 107.5(7) . . ?
N12 C13 C17 123.0(7) . . ?
C14 C13 C17 129.5(7) . . ?
C15 C14 C13 107.5(7) . . ?
C14 C15 N11 109.1(7) . . ?
C14 C15 C16 128.6(8) . . ?
N11 C15 C16 122.3(8) . . ?
N22 C23 C24 108.1(10) . . ?
N22 C23 C27 122.9(10) . . ?
C24 C23 C27 129.0(10) . . ?
C23 C24 C25 105.2(9) . . ?
N21 C25 C24 110.4(10) . . ?
N21 C25 C26 124.0(10) . . ?
C24 C25 C26 125.6(10) . . ?
N22 B1 N12 108.5(6) . . ?
N22 B1 N12 108.5(6) . 4_565 ?
N12 B1 N12 108.9(8) . 4_565 ?

loop_
_geom_bond_atom_site_label_1
_geom_bond_atom_site_label_2
_geom_bond_distance
_geom_bond_site_symmetry_2
_geom_bond_publ_flag
W1 O1 2.10(2) 4_565 ?
W1 O1 2.10(2) . ?
W1 N21 2.192(8) . ?
W1 N11 2.195(6) . ?
W1 N11 2.195(6) 4_565 ?
W1 Cl1 2.222(4) . ?
W1 Cl2 2.243(8) . ?
W1 Cl2 2.243(8) 4_565 ?
N11 C15 1.368(10) . ?
N11 N12 1.382(8) . ?
N12 C13 1.347(9) . ?
N12 B1 1.542(9) . ?
N21 C25 1.332(13) . ?
N21 N22 1.379(12) . ?
N22 C23 1.337(13) . ?
N22 B1 1.541(14) . ?
C13 C14 1.385(11) . ?
C13 C17 1.488(11) . ?
C14 C15 1.368(11) . ?
C15 C16 1.494(11) . ?
C23 C24 1.382(16) . ?
C23 C27 1.495(17) . ?
C24 C25 1.403(16) . ?
C25 C26 1.511(16) . ?
B1 N12 1.542(9) 4_565 ?
